data_2014836
loop_
_publ_author_name
'Grimley, Fionuala M.'
'O'Donnell, Cormac'
'Pratt, Albert C.'
'Long, Conor'
'Howie, R. Alan'

_publ_section_title
;The (1<i>RS</i>,2<i>RS</i>,7<i>RS</i>,8<i>RS</i>)- and
 (1<i>RS</i>,2<i>SR</i>,7<i>SR</i>,8<i>RS</i>)-diastereoisomers of
 8,9,11,12-tetrachloro-<i>N</i>-ethyltricyclo[6.2.2.0^2,7^]dodeca-9,11-diene-1,10-dicarboximide
;
_journal_issue 6
_journal_name_full 'Acta Crystallographica Section C'
_journal_page_first o369
_journal_page_last o372
_journal_paper_doi 10.1107/S0108270105010218
_journal_volume 61
_journal_year 2005
_chemical_formula_iupac 'C16 H15 Cl4 N O2'
_chemical_formula_moiety 'C16 H15 Cl4 N O2'
_chemical_formula_sum 'C16 H15 Cl4 N O2'
_chemical_formula_weight 395.09
_chemical_melting_point .431E-305
_chemical_name_systematic
;
(1RS,2SR,7SR,8RS)-8,9,11,12-tetrachloro-N-ethyltricyclo[6.2.2.0^2,7^]dodeca-
9,11-diene-1,10-dicarboximide
;
_space_group_IT_number 14
_symmetry_cell_setting monoclinic
_symmetry_space_group_name_Hall '-P 2ybc'
_symmetry_space_group_name_H-M 'P 1 21/c 1'
_atom_sites_solution_hydrogens geom
_atom_sites_solution_primary direct
_atom_sites_solution_secondary difmap
_cell_angle_alpha 90.00
_cell_angle_beta 94.83(4)
_cell_angle_gamma 90.00
_cell_formula_units_Z 4
_cell_length_a 10.937(7)
_cell_length_b 9.228(4)
_cell_length_c 17.100(6)
_cell_measurement_reflns_used 14
_cell_measurement_temperature 298(2)
_cell_measurement_theta_max 13.2
_cell_measurement_theta_min 11.1
_cell_volume 1719.7(15)
_computing_cell_refinement 'Nicolet P3 Software'
_computing_data_collection 'Nicolet P3 Software (Nicolet, 1980)'
_computing_data_reduction 'RDNIC (Howie, 1980)'
_computing_molecular_graphics 'ORTEP-3 for Windows (Farrugia, 1997)'
_computing_publication_material 'SHELXL97 and PLATON (Spek, 2003)'
_computing_structure_refinement 'SHELXL97 (Sheldrick, 1997)'
_computing_structure_solution 'SHELXS97 (Sheldrick, 1997)'
_diffrn_ambient_temperature 298(2)
_diffrn_measured_fraction_theta_full 1.000
_diffrn_measured_fraction_theta_max 1.000
_diffrn_measurement_device_type 'Nicolet P3 four-circle'
_diffrn_measurement_method '\q--2\q scans'
_diffrn_radiation_monochromator graphite
_diffrn_radiation_source 'normal-focus sealed tube'
_diffrn_radiation_type MoK\a
_diffrn_radiation_wavelength 0.71073
_diffrn_reflns_av_R_equivalents 0.0230
_diffrn_reflns_av_sigmaI/netI 0.0953
_diffrn_reflns_limit_h_max 15
_diffrn_reflns_limit_h_min 0
_diffrn_reflns_limit_k_max 13
_diffrn_reflns_limit_k_min 0
_diffrn_reflns_limit_l_max 24
_diffrn_reflns_limit_l_min -24
_diffrn_reflns_number 5269
_diffrn_reflns_theta_full 30.06
_diffrn_reflns_theta_max 30.06
_diffrn_reflns_theta_min 1.87
_diffrn_standards_decay_% 0
_diffrn_standards_interval_count 50
_diffrn_standards_number 2
_exptl_absorpt_coefficient_mu 0.695
_exptl_absorpt_correction_T_max 0.768
_exptl_absorpt_correction_T_min 0.567
_exptl_absorpt_correction_type psi-scan
_exptl_absorpt_process_details '(North <i>et al.</i>, 1968)'
_exptl_crystal_colour colourless
_exptl_crystal_density_diffrn 1.526
_exptl_crystal_density_method 'not measured'
_exptl_crystal_description block
_exptl_crystal_F_000 808
_exptl_crystal_size_max 0.60
_exptl_crystal_size_mid 0.60
_exptl_crystal_size_min 0.38
_refine_diff_density_max 0.627
_refine_diff_density_min -0.334
_refine_ls_extinction_method none
_refine_ls_goodness_of_fit_ref 1.038
_refine_ls_hydrogen_treatment constr
_refine_ls_matrix_type full
_refine_ls_number_parameters 209
_refine_ls_number_reflns 5043
_refine_ls_number_restraints 0
_refine_ls_restrained_S_all 1.038
_refine_ls_R_factor_all 0.0965
_refine_ls_R_factor_gt 0.0531
_refine_ls_shift/su_max 0.000
_refine_ls_shift/su_mean 0.000
_refine_ls_structure_factor_coef Fsqd
_refine_ls_weighting_details 'calc w=1/[\s^2^(Fo^2^)+(0.0612P)^2^+0.2253P] where P=(Fo^2^+2Fc^2^)/3'
_refine_ls_weighting_scheme calc
_refine_ls_wR_factor_gt 0.1190
_refine_ls_wR_factor_ref 0.1343
_reflns_number_gt 3191
_reflns_number_total 5043
_reflns_threshold_expression I>2\s(I)
_cod_data_source_file gd1384.cif
_cod_data_source_block II
_cod_original_sg_symbol_H-M 'P 21/c'
_cod_database_code 2014836
_cod_database_fobs_code 2014836

loop_
_symmetry_equiv_pos_as_xyz
'x, y, z'
'x, -y+1/2, z+1/2'
'-x, -y, -z'
'-x, y-1/2, -z-1/2'

loop_
_atom_site_label
_atom_site_fract_x
_atom_site_fract_y
_atom_site_fract_z
_atom_site_U_iso_or_equiv
_atom_site_adp_type
_atom_site_calc_flag
_atom_site_refinement_flags
_atom_site_occupancy
_atom_site_disorder_assembly
_atom_site_disorder_group
_atom_site_type_symbol
Cl1 0.42297(7) 0.63798(8) 0.11988(5) 0.0599(2) Uani d . 1 . . Cl
Cl2 0.15292(8) 0.73415(7) 0.06375(4) 0.0571(2) Uani d . 1 . . Cl
Cl3 0.18670(8) 0.32614(10) 0.33293(4) 0.0647(2) Uani d . 1 . . Cl
Cl4 0.42108(7) 0.52336(9) 0.29420(4) 0.0629(2) Uani d . 1 . . Cl
O1 -0.00113(18) 0.1542(2) 0.21532(12) 0.0598(5) Uani d . 1 . . O
O2 -0.11320(17) 0.5598(2) 0.07399(11) 0.0516(5) Uani d . 1 . . O
N1 -0.08288(18) 0.3508(2) 0.14710(12) 0.0428(5) Uani d . 1 . . N
C1 0.1314(2) 0.3453(2) 0.16999(13) 0.0333(5) Uani d . 1 . . C
C2 0.2263(2) 0.2593(2) 0.12374(13) 0.0341(5) Uani d . 1 . . C
H2 0.2785 0.2058 0.1632 0.041 Uiso calc R 1 . . H
C3 0.1862(2) 0.1505(3) 0.05976(15) 0.0417(5) Uani d . 1 . . C
H3A 0.1458 0.1996 0.0145 0.050 Uiso calc R 1 . . H
H3B 0.1296 0.0805 0.0789 0.050 Uiso calc R 1 . . H
C4 0.3037(3) 0.0744(3) 0.03751(17) 0.0490(6) Uani d . 1 . . C
H4A 0.3354 0.0142 0.0811 0.059 Uiso calc R 1 . . H
H4B 0.2830 0.0113 -0.0070 0.059 Uiso calc R 1 . . H
C5 0.4042(3) 0.1797(3) 0.01677(17) 0.0499(6) Uani d . 1 . . C
H5A 0.3799 0.2229 -0.0339 0.060 Uiso calc R 1 . . H
H5B 0.4790 0.1254 0.0117 0.060 Uiso calc R 1 . . H
C6 0.4314(2) 0.3018(3) 0.07695(16) 0.0452(6) Uani d . 1 . . C
H6A 0.4680 0.2626 0.1261 0.054 Uiso calc R 1 . . H
H6B 0.4877 0.3717 0.0574 0.054 Uiso calc R 1 . . H
C7 0.3098(2) 0.3728(2) 0.08879(13) 0.0338(5) Uani d . 1 . . C
H7 0.2717 0.3961 0.0364 0.041 Uiso calc R 1 . . H
C8 0.3047(2) 0.5153(3) 0.13893(14) 0.0384(5) Uani d . 1 . . C
C9 0.1760(2) 0.5730(2) 0.11201(13) 0.0358(5) Uani d . 1 . . C
C10 0.0890(2) 0.4799(2) 0.12558(12) 0.0341(5) Uani d . 1 . . C
C11 0.2103(2) 0.3936(3) 0.24269(13) 0.0382(5) Uani d . 1 . . C
C12 0.3038(2) 0.4762(3) 0.22635(14) 0.0401(5) Uani d . 1 . . C
C13 0.0110(2) 0.2683(3) 0.18223(14) 0.0410(5) Uani d . 1 . . C
C14 -0.0453(2) 0.4767(3) 0.11028(13) 0.0380(5) Uani d . 1 . . C
C15 -0.2129(2) 0.3150(4) 0.15138(17) 0.0573(7) Uani d . 1 . . C
H15A -0.2218 0.2110 0.1569 0.069 Uiso calc R 1 . . H
H15B -0.2592 0.3443 0.1031 0.069 Uiso calc R 1 . . H
C16 -0.2636(3) 0.3902(5) 0.2198(2) 0.0740(10) Uani d . 1 . . C
H16A -0.2135 0.3676 0.2671 0.111 Uiso calc R 1 . . H
H16B -0.3460 0.3579 0.2247 0.111 Uiso calc R 1 . . H
H16C -0.2635 0.4930 0.2114 0.111 Uiso calc R 1 . . H

loop_
_atom_site_aniso_label
_atom_site_aniso_U_11
_atom_site_aniso_U_22
_atom_site_aniso_U_33
_atom_site_aniso_U_12
_atom_site_aniso_U_13
_atom_site_aniso_U_23
Cl1 0.0542(4) 0.0491(4) 0.0790(5) -0.0233(3) 0.0206(3) -0.0095(3)
Cl2 0.0807(5) 0.0323(3) 0.0583(4) -0.0011(3) 0.0062(3) 0.0119(3)
Cl3 0.0813(5) 0.0791(5) 0.0334(3) -0.0038(4) 0.0025(3) 0.0159(3)
Cl4 0.0499(4) 0.0736(5) 0.0616(4) -0.0023(4) -0.0163(3) -0.0190(4)
O1 0.0567(12) 0.0526(11) 0.0715(13) -0.0127(9) 0.0138(10) 0.0214(10)
O2 0.0507(11) 0.0566(11) 0.0453(10) 0.0151(9) -0.0095(8) -0.0026(9)
N1 0.0306(10) 0.0530(13) 0.0455(11) -0.0048(9) 0.0066(8) 0.0011(9)
C1 0.0321(11) 0.0318(10) 0.0366(11) -0.0032(9) 0.0055(9) 0.0055(9)
C2 0.0352(11) 0.0307(11) 0.0363(11) -0.0006(9) 0.0028(9) 0.0032(9)
C3 0.0475(13) 0.0319(11) 0.0458(13) -0.0060(10) 0.0034(11) -0.0008(10)
C4 0.0576(16) 0.0318(12) 0.0587(15) 0.0021(11) 0.0103(13) -0.0085(11)
C5 0.0483(15) 0.0438(14) 0.0595(16) 0.0072(12) 0.0153(12) -0.0073(12)
C6 0.0358(12) 0.0422(13) 0.0582(15) 0.0005(11) 0.0080(11) -0.0005(12)
C7 0.0314(11) 0.0323(11) 0.0379(11) -0.0018(9) 0.0043(9) 0.0006(9)
C8 0.0387(12) 0.0337(11) 0.0436(12) -0.0108(10) 0.0091(10) -0.0021(10)
C9 0.0468(13) 0.0284(10) 0.0329(10) -0.0006(9) 0.0064(9) 0.0012(8)
C10 0.0405(12) 0.0318(10) 0.0301(10) 0.0018(9) 0.0037(9) 0.0005(8)
C11 0.0446(13) 0.0416(12) 0.0280(10) 0.0039(10) 0.0016(9) 0.0040(9)
C12 0.0381(12) 0.0431(13) 0.0383(12) 0.0001(10) -0.0026(9) -0.0074(10)
C13 0.0392(13) 0.0425(13) 0.0428(12) -0.0065(11) 0.0112(10) 0.0032(10)
C14 0.0393(12) 0.0434(12) 0.0310(10) 0.0050(10) 0.0019(9) -0.0055(9)
C15 0.0333(13) 0.077(2) 0.0612(17) -0.0111(13) 0.0032(12) -0.0053(15)
C16 0.0460(17) 0.101(3) 0.077(2) -0.0054(18) 0.0207(16) -0.012(2)

loop_
_atom_type_symbol
_atom_type_description
_atom_type_scat_dispersion_real
_atom_type_scat_dispersion_imag
_atom_type_scat_source
C C 0.0033 0.0016 'International Tables Vol C Tables 4.2.6.8 and 6.1.1.4'
H H 0.0000 0.0000 'International Tables Vol C Tables 4.2.6.8 and 6.1.1.4'
Cl Cl 0.1484 0.1585 'International Tables Vol C Tables 4.2.6.8 and 6.1.1.4'
N N 0.0061 0.0033 'International Tables Vol C Tables 4.2.6.8 and 6.1.1.4'
O O 0.0106 0.0060 'International Tables Vol C Tables 4.2.6.8 and 6.1.1.4'

loop_
_geom_angle_atom_site_label_1
_geom_angle_atom_site_label_2
_geom_angle_atom_site_label_3
_geom_angle
C13 N1 C14 114.78(19)
C13 N1 C15 123.0(2)
C14 N1 C15 122.1(2)
C10 C1 C11 107.44(18)
C10 C1 C13 102.75(19)
C11 C1 C13 117.49(19)
C10 C1 C2 110.52(17)
C11 C1 C2 101.89(18)
C13 C1 C2 116.58(19)
C3 C2 C7 108.28(18)
C3 C2 C1 122.1(2)
C7 C2 C1 106.82(18)
C3 C2 H2 106.2
C7 C2 H2 106.2
C1 C2 H2 106.2
C2 C3 C4 106.4(2)
C2 C3 H3A 110.4
C4 C3 H3A 110.4
C2 C3 H3B 110.4
C4 C3 H3B 110.4
H3A C3 H3B 108.6
C5 C4 C3 113.5(2)
C5 C4 H4A 108.9
C3 C4 H4A 108.9
C5 C4 H4B 108.9
C3 C4 H4B 108.9
H4A C4 H4B 107.7
C4 C5 C6 114.4(2)
C4 C5 H5A 108.7
C6 C5 H5A 108.7
C4 C5 H5B 108.7
C6 C5 H5B 108.7
H5A C5 H5B 107.6
C7 C6 C5 106.5(2)
C7 C6 H6A 110.4
C5 C6 H6A 110.4
C7 C6 H6B 110.4
C5 C6 H6B 110.4
H6A C6 H6B 108.6
C6 C7 C2 108.29(19)
C6 C7 C8 120.47(19)
C2 C7 C8 107.87(17)
C6 C7 H7 106.5
C2 C7 H7 106.5
C8 C7 H7 106.5
C12 C8 C9 106.94(18)
C12 C8 C7 109.72(19)
C9 C8 C7 101.53(18)
C12 C8 Cl1 113.15(17)
C9 C8 Cl1 112.82(17)
C7 C8 Cl1 111.97(16)
C10 C9 C8 112.2(2)
C10 C9 Cl2 125.0(2)
C8 C9 Cl2 122.67(17)
C9 C10 C14 135.0(2)
C9 C10 C1 115.5(2)
C14 C10 C1 109.45(19)
C12 C11 C1 113.08(19)
C12 C11 Cl3 125.46(19)
C1 C11 Cl3 120.99(18)
C11 C12 C8 114.1(2)
C11 C12 Cl4 123.46(19)
C8 C12 Cl4 122.24(18)
O1 C13 N1 125.4(2)
O1 C13 C1 126.9(2)
N1 C13 C1 107.7(2)
O2 C14 N1 124.7(2)
O2 C14 C10 130.0(2)
N1 C14 C10 105.3(2)
N1 C15 C16 110.9(2)
N1 C15 H15A 109.5
C16 C15 H15A 109.5
N1 C15 H15B 109.5
C16 C15 H15B 109.5
H15A C15 H15B 108.1
C15 C16 H16A 109.5
C15 C16 H16B 109.5
H16A C16 H16B 109.5
C15 C16 H16C 109.5
H16A C16 H16C 109.5
H16B C16 H16C 109.5

loop_
_geom_bond_atom_site_label_1
_geom_bond_atom_site_label_2
_geom_bond_site_symmetry_2
_geom_bond_distance
_geom_bond_publ_flag
Cl1 C8 . 1.770(2) ?
Cl2 C9 . 1.709(2) ?
Cl3 C11 . 1.704(2) ?
Cl4 C12 . 1.712(3) ?
O1 C13 . 1.208(3) ?
O2 C14 . 1.203(3) ?
N1 C13 . 1.376(3) ?
N1 C14 . 1.399(3) ?
N1 C15 . 1.468(3) ?
C1 C10 . 1.508(3) ?
C1 C11 . 1.519(3) ?
C1 C13 . 1.526(3) ?
C1 C2 . 1.572(3) ?
C2 C3 . 1.522(3) ?
C2 C7 . 1.543(3) ?
C2 H2 . 0.9800 ?
C3 C4 . 1.540(4) ?
C3 H3A . 0.9700 ?
C3 H3B . 0.9700 ?
C4 C5 . 1.531(4) ?
C4 H4A . 0.9700 ?
C4 H4B . 0.9700 ?
C5 C6 . 1.538(4) ?
C5 H5A . 0.9700 ?
C5 H5B . 0.9700 ?
C6 C7 . 1.512(3) ?
C6 H6A . 0.9700 ?
C6 H6B . 0.9700 ?
C7 C8 . 1.573(3) ?
C7 H7 . 0.9800 ?
C8 C12 . 1.538(3) ?
C8 C9 . 1.539(4) ?
C9 C10 . 1.317(3) ?
C10 C14 . 1.470(3) ?
C11 C12 . 1.324(3) ?
C15 C16 . 1.506(4) ?
C15 H15A . 0.9700 ?
C15 H15B . 0.9700 ?
C16 H16A . 0.9600 ?
C16 H16B . 0.9600 ?
C16 H16C . 0.9600 ?

loop_
_geom_hbond_atom_site_label_D
_geom_hbond_atom_site_label_H
_geom_hbond_atom_site_label_A
_geom_hbond_site_symmetry_A
_geom_hbond_distance_DH
_geom_hbond_distance_HA
_geom_hbond_distance_DA
_geom_hbond_angle_DHA
_geom_hbond_publ_flag
C7 H7 O2 3_565 0.98 2.49 3.428(3) 161 y
C6 H6A Cl4 4_656 0.97 2.81 3.669(3) 147 y

loop_
_geom_torsion_atom_site_label_1
_geom_torsion_atom_site_label_2
_geom_torsion_atom_site_label_3
_geom_torsion_atom_site_label_4
_geom_torsion
C10 C1 C2 C3 -85.4(2)
C11 C1 C2 C3 160.6(2)
C13 C1 C2 C3 31.3(3)
C10 C1 C2 C7 39.8(2)
C11 C1 C2 C7 -74.1(2)
C13 C1 C2 C7 156.59(19)
C7 C2 C3 C4 63.4(2)
C1 C2 C3 C4 -172.0(2)
C2 C3 C4 C5 -52.7(3)
C3 C4 C5 C6 49.3(3)
C4 C5 C6 C7 -52.7(3)
C5 C6 C7 C2 62.9(3)
C5 C6 C7 C8 -172.4(2)
C3 C2 C7 C6 -72.1(2)
C1 C2 C7 C6 154.62(19)
C3 C2 C7 C8 155.98(19)
C1 C2 C7 C8 22.7(2)
C6 C7 C8 C12 -85.4(3)
C2 C7 C8 C12 39.5(2)
C6 C7 C8 C9 161.7(2)
C2 C7 C8 C9 -73.4(2)
C6 C7 C8 Cl1 41.1(3)
C2 C7 C8 Cl1 166.01(16)
C12 C8 C9 C10 -55.8(2)
C7 C8 C9 C10 59.2(2)
Cl1 C8 C9 C10 179.16(17)
C12 C8 C9 Cl2 128.65(18)
C7 C8 C9 Cl2 -116.38(18)
Cl1 C8 C9 Cl2 3.6(3)
C8 C9 C10 C14 -177.9(2)
Cl2 C9 C10 C14 -2.5(4)
C8 C9 C10 C1 5.1(3)
Cl2 C9 C10 C1 -179.49(16)
C11 C1 C10 C9 50.7(3)
C13 C1 C10 C9 175.3(2)
C2 C1 C10 C9 -59.6(3)
C11 C1 C10 C14 -127.04(19)
C13 C1 C10 C14 -2.5(2)
C2 C1 C10 C14 122.6(2)
C10 C1 C11 C12 -56.2(3)
C13 C1 C11 C12 -171.3(2)
C2 C1 C11 C12 60.0(2)
C10 C1 C11 Cl3 131.25(19)
C13 C1 C11 Cl3 16.1(3)
C2 C1 C11 Cl3 -112.55(19)
C1 C11 C12 C8 5.1(3)
Cl3 C11 C12 C8 177.23(18)
C1 C11 C12 Cl4 -169.50(17)
Cl3 C11 C12 Cl4 2.6(3)
C9 C8 C12 C11 50.1(3)
C7 C8 C12 C11 -59.2(3)
Cl1 C8 C12 C11 174.98(19)
C9 C8 C12 Cl4 -135.17(19)
C7 C8 C12 Cl4 115.5(2)
Cl1 C8 C12 Cl4 -10.3(3)
C14 N1 C13 O1 -178.0(2)
C15 N1 C13 O1 5.3(4)
C14 N1 C13 C1 0.7(3)
C15 N1 C13 C1 -175.9(2)
C10 C1 C13 O1 179.8(3)
C11 C1 C13 O1 -62.5(3)
C2 C1 C13 O1 58.8(3)
C10 C1 C13 N1 1.1(2)
C11 C1 C13 N1 118.8(2)
C2 C1 C13 N1 -119.9(2)
C13 N1 C14 O2 177.1(2)
C15 N1 C14 O2 -6.2(4)
C13 N1 C14 C10 -2.3(3)
C15 N1 C14 C10 174.4(2)
C9 C10 C14 O2 6.4(4)
C1 C10 C14 O2 -176.4(2)
C9 C10 C14 N1 -174.2(3)
C1 C10 C14 N1 2.9(2)
C13 N1 C15 C16 92.3(4)
C14 N1 C15 C16 -84.1(3)

loop_
_cod_related_entry_id
_cod_related_entry_database
_cod_related_entry_code
1 ChemSpider 21133833
